data_7120834
loop_
_publ_author_name
'Ma, Chun'
'Zhang, Ting'
'Zhou, Jia-Yu'
'Mei, Guang-Jian'
'Shi, Feng'

_publ_section_title
;
 Catalytic asymmetric chemodivergent arylative dearomatization of
 tryptophols
;
_journal_name_full 'Chem. Commun.'
_journal_paper_doi 10.1039/C7CC06547G
_journal_year 2017
_chemical_absolute_configuration rmad
_chemical_formula_moiety 'C29 H29 N3 O7, H2 O'
_chemical_formula_sum 'C29 H31 N3 O8'
_chemical_formula_weight 549.57
_space_group_crystal_system monoclinic
_space_group_IT_number 4
_space_group_name_Hall 'P 2yb'
_space_group_name_H-M_alt 'P 1 21 1'
_symmetry_space_group_name_Hall 'P 2yb'
_symmetry_space_group_name_H-M 'P 1 21 1'
_atom_sites_solution_hydrogens mixed
_atom_sites_solution_primary dual
_audit_creation_date 2017-06-13
_audit_creation_method
;
Olex2 1.2
(compiled 2017.03.28 svn.r3405 for OlexSys, GUI svn.r5337)
;
_audit_update_record
;
2017-07-28 deposited with the CCDC.
2017-10-16 downloaded from the CCDC.
;
_cell_angle_alpha 90
_cell_angle_beta 112.481(18)
_cell_angle_gamma 90
_cell_formula_units_Z 2
_cell_length_a 13.172(3)
_cell_length_b 6.6186(8)
_cell_length_c 16.673(3)
_cell_measurement_reflns_used 7737
_cell_measurement_temperature 293(2)
_cell_measurement_theta_max 68.22
_cell_measurement_theta_min 2.87
_cell_volume 1343.1(5)
_computing_cell_refinement 'SAINT v8.37A (Bruker, 2015)'
_computing_data_reduction 'SAINT v8.37A (Bruker, 2015)'
_computing_molecular_graphics 'Olex2 (Dolomanov et al., 2009)'
_computing_publication_material 'Olex2 (Dolomanov et al., 2009)'
_computing_structure_refinement 'ShelXL (Sheldrick, 2015)'
_computing_structure_solution 'ShelXT (Sheldrick, 2015)'
_diffrn_ambient_temperature 293.15
_diffrn_measured_fraction_theta_full 1.000
_diffrn_measured_fraction_theta_max 1.000
_diffrn_measurement_device_type 'Bruker APEX-II CCD'
_diffrn_measurement_method '\f and \w scans'
_diffrn_radiation_type CuK\a
_diffrn_radiation_wavelength 1.54184
_diffrn_reflns_av_R_equivalents 0.0620
_diffrn_reflns_av_unetI/netI 0.0508
_diffrn_reflns_Laue_measured_fraction_full 1.000
_diffrn_reflns_Laue_measured_fraction_max 1.000
_diffrn_reflns_limit_h_max 14
_diffrn_reflns_limit_h_min -15
_diffrn_reflns_limit_k_max 7
_diffrn_reflns_limit_k_min -7
_diffrn_reflns_limit_l_max 19
_diffrn_reflns_limit_l_min -20
_diffrn_reflns_number 17501
_diffrn_reflns_point_group_measured_fraction_full 0.989
_diffrn_reflns_point_group_measured_fraction_max 0.989
_diffrn_reflns_theta_full 67.684
_diffrn_reflns_theta_max 68.274
_diffrn_reflns_theta_min 2.868
_diffrn_standards_number 0
_exptl_absorpt_coefficient_mu 0.831
_exptl_absorpt_correction_T_max 0.7531
_exptl_absorpt_correction_T_min 0.5524
_exptl_absorpt_correction_type multi-scan
_exptl_absorpt_process_details
'SADABS-2016/2 (Bruker,2016/2) was used for absorption correction. wR2(int) was 0.1413 before and 0.0873 after correction. The Ratio of minimum to maximum transmission is 0.7335. The \l/2 correction factor is Not present.'
_exptl_crystal_colour colourless
_exptl_crystal_density_diffrn 1.359
_exptl_crystal_description block
_exptl_crystal_F_000 580
_exptl_crystal_size_max 0.2
_exptl_crystal_size_mid 0.1
_exptl_crystal_size_min 0.02
_refine_diff_density_max 0.150
_refine_diff_density_min -0.197
_refine_diff_density_rms 0.039
_refine_ls_abs_structure_details
;
 Flack x determined using 1666 quotients [(I+)-(I-)]/[(I+)+(I-)]
 (Parsons, Flack and Wagner, Acta Cryst. B69 (2013) 249-259).
;
_refine_ls_abs_structure_Flack 0.00(14)
_refine_ls_extinction_method none
_refine_ls_goodness_of_fit_ref 1.113
_refine_ls_hydrogen_treatment mixed
_refine_ls_matrix_type full
_refine_ls_number_parameters 373
_refine_ls_number_reflns 4854
_refine_ls_number_restraints 1
_refine_ls_restrained_S_all 1.113
_refine_ls_R_factor_all 0.0498
_refine_ls_R_factor_gt 0.0401
_refine_ls_shift/su_max 0.000
_refine_ls_shift/su_mean 0.000
_refine_ls_structure_factor_coef Fsqd
_refine_ls_weighting_details 'w=1/[\s^2^(Fo^2^)+(0.0216P)^2^+0.2695P] where P=(Fo^2^+2Fc^2^)/3'
_refine_ls_weighting_scheme calc
_refine_ls_wR_factor_gt 0.0846
_refine_ls_wR_factor_ref 0.0912
_reflns_Friedel_coverage 0.808
_reflns_Friedel_fraction_full 0.976
_reflns_Friedel_fraction_max 0.977
_reflns_number_gt 4241
_reflns_number_total 4854
_reflns_threshold_expression 'I > 2\s(I)'
_cod_data_source_file c7cc06547g2.cif
_cod_data_source_block cu_d8v17103_0m
_cod_original_cell_volume 1343.1(4)
_cod_database_code 7120834
_shelx_shelxl_version_number 2016/6
_shelx_space_group_comment
;
The symmetry employed for this shelxl refinement is uniquely defined
by the following loop, which should always be used as a source of
symmetry information in preference to the above space-group names.
They are only intended as comments.
;
_shelx_estimated_absorpt_t_max 0.984
_shelx_estimated_absorpt_t_min 0.851
_olex2_refinement_description
;
1. Fixed Uiso
 At 1.2 times of:
  All C(H) groups, All C(H,H) groups, All N(H) groups
 At 1.5 times of:
  All C(H,H,H) groups
2.a Ternary CH refined with riding coordinates:
 C1(H1)
2.b Secondary CH2 refined with riding coordinates:
 C3(H3A,H3B), C4(H4A,H4B)
2.c Aromatic/amide H refined with riding coordinates:
 N2(H2), C7(H7), C8(H8), C9(H9), C10(H10), C12(H12), C14(H14), C15(H15),
 C20(H20), C21(H21), C23(H23), C24(H24)
2.d Idealised Me refined as rotating group:
 C17(H17A,H17B,H17C), C27(H27A,H27B,H27C), C28(H28A,H28B,H28C), C29(H29A,H29B,
 H29C)
;
_olex2_submission_special_instructions 'No special instructions were received'

loop_
_space_group_symop_operation_xyz
'x, y, z'
'-x, y+1/2, -z'

loop_
_atom_site_label
_atom_site_type_symbol
_atom_site_fract_x
_atom_site_fract_y
_atom_site_fract_z
_atom_site_U_iso_or_equiv
_atom_site_adp_type
_atom_site_occupancy
_atom_site_site_symmetry_order
_atom_site_calc_flag
_atom_site_refinement_flags_posn
O1 O 0.60629(18) 0.8163(3) 0.17263(14) 0.0332(5) Uani 1 1 d .
O2 O 0.47927(17) 0.5129(3) 0.27310(14) 0.0328(5) Uani 1 1 d .
O3 O 0.9446(2) 0.5939(5) 0.2714(2) 0.0553(7) Uani 1 1 d .
O4 O 0.7307(3) -0.1899(5) -0.0024(2) 0.0679(9) Uani 1 1 d .
O5 O 0.5711(3) -0.0482(5) -0.0541(2) 0.0655(8) Uani 1 1 d .
O6 O 0.71507(19) 0.2872(3) 0.68741(14) 0.0363(5) Uani 1 1 d .
O7 O 0.81070(19) 0.5536(4) 0.76779(14) 0.0369(5) Uani 1 1 d .
N1 N 0.7832(2) 0.7098(4) 0.27083(18) 0.0335(6) Uani 1 1 d .
N2 N 0.7363(2) 0.5858(4) 0.62628(17) 0.0319(6) Uani 1 1 d .
H2 H 0.770714 0.699208 0.638310 0.038 Uiso 1 1 calc R
N3 N 0.6667(3) -0.0537(5) -0.0037(2) 0.0503(8) Uani 1 1 d .
C1 C 0.6640(2) 0.7013(5) 0.2485(2) 0.0299(7) Uani 1 1 d .
H1 H 0.637765 0.561300 0.241919 0.036 Uiso 1 1 calc R
C2 C 0.6457(2) 0.8076(5) 0.3248(2) 0.0288(6) Uani 1 1 d .
C3 C 0.5477(3) 0.9485(5) 0.2786(2) 0.0323(7) Uani 1 1 d .
H3A H 0.478249 0.879844 0.266212 0.039 Uiso 1 1 calc R
H3B H 0.550540 1.068455 0.312770 0.039 Uiso 1 1 calc R
C4 C 0.5644(3) 1.0001(5) 0.1955(2) 0.0363(7) Uani 1 1 d .
H4A H 0.495502 1.039249 0.149868 0.044 Uiso 1 1 calc R
H4B H 0.616687 1.109666 0.205234 0.044 Uiso 1 1 calc R
C5 C 0.7501(3) 0.9308(5) 0.3644(2) 0.0327(7) Uani 1 1 d .
C6 C 0.8293(3) 0.8647(5) 0.3333(2) 0.0362(8) Uani 1 1 d .
C7 C 0.9323(3) 0.9563(6) 0.3608(2) 0.0452(9) Uani 1 1 d .
H7 H 0.986100 0.910170 0.341890 0.054 Uiso 1 1 calc R
C8 C 0.9520(3) 1.1187(7) 0.4174(3) 0.0513(10) Uani 1 1 d .
H8 H 1.020210 1.181752 0.436598 0.062 Uiso 1 1 calc R
C9 C 0.8729(3) 1.1894(6) 0.4461(3) 0.0503(10) Uani 1 1 d .
H9 H 0.887565 1.300877 0.482781 0.060 Uiso 1 1 calc R
C10 C 0.7718(3) 1.0937(6) 0.4200(2) 0.0426(8) Uani 1 1 d .
H10 H 0.718803 1.139091 0.439976 0.051 Uiso 1 1 calc R
C11 C 0.6258(2) 0.6624(5) 0.3891(2) 0.0273(6) Uani 1 1 d .
C12 C 0.6899(3) 0.6719(5) 0.4771(2) 0.0282(6) Uani 1 1 d .
H12 H 0.748376 0.762251 0.496379 0.034 Uiso 1 1 calc R
C13 C 0.6693(2) 0.5496(5) 0.5379(2) 0.0286(6) Uani 1 1 d .
C14 C 0.5827(3) 0.4152(5) 0.5097(2) 0.0310(7) Uani 1 1 d .
H14 H 0.567505 0.333937 0.549233 0.037 Uiso 1 1 calc R
C15 C 0.5181(3) 0.4024(5) 0.4210(2) 0.0306(7) Uani 1 1 d .
H15 H 0.459968 0.311216 0.401810 0.037 Uiso 1 1 calc R
C16 C 0.5390(2) 0.5228(5) 0.3616(2) 0.0288(7) Uani 1 1 d .
C17 C 0.3804(3) 0.3960(5) 0.2443(2) 0.0325(7) Uani 1 1 d .
H17A H 0.397815 0.257237 0.260513 0.049 Uiso 1 1 calc GR
H17B H 0.344678 0.405690 0.182307 0.049 Uiso 1 1 calc GR
H17C H 0.332255 0.446580 0.270721 0.049 Uiso 1 1 calc GR
C18 C 0.8438(3) 0.5815(5) 0.2426(2) 0.0379(8) Uani 1 1 d .
C19 C 0.7889(3) 0.4220(5) 0.1766(2) 0.0361(8) Uani 1 1 d .
C20 C 0.6881(3) 0.4417(5) 0.1064(2) 0.0375(8) Uani 1 1 d .
H20 H 0.647879 0.560358 0.099603 0.045 Uiso 1 1 calc R
C21 C 0.6478(3) 0.2864(6) 0.0472(2) 0.0396(8) Uani 1 1 d .
H21 H 0.580990 0.299107 0.000424 0.048 Uiso 1 1 calc R
C22 C 0.7096(3) 0.1114(6) 0.0594(2) 0.0409(8) Uani 1 1 d .
C23 C 0.8091(3) 0.0882(6) 0.1268(3) 0.0458(9) Uani 1 1 d .
H23 H 0.848890 -0.030926 0.133257 0.055 Uiso 1 1 calc R
C24 C 0.8490(3) 0.2448(6) 0.1847(3) 0.0449(9) Uani 1 1 d .
H24 H 0.917137 0.232000 0.229929 0.054 Uiso 1 1 calc R
C25 C 0.7512(2) 0.4591(5) 0.6933(2) 0.0307(7) Uani 1 1 d .
C26 C 0.8519(3) 0.4432(6) 0.8515(2) 0.0382(8) Uani 1 1 d .
C27 C 0.7563(3) 0.3851(6) 0.8763(3) 0.0483(9) Uani 1 1 d .
H27A H 0.715595 0.504118 0.878229 0.072 Uiso 1 1 calc GR
H27B H 0.783748 0.321768 0.932367 0.072 Uiso 1 1 calc GR
H27C H 0.709084 0.292790 0.834066 0.072 Uiso 1 1 calc GR
C28 C 0.9197(3) 0.2631(7) 0.8456(3) 0.0560(11) Uani 1 1 d .
H28A H 0.871660 0.157157 0.813228 0.084 Uiso 1 1 calc GR
H28B H 0.962927 0.215558 0.902962 0.084 Uiso 1 1 calc GR
H28C H 0.967355 0.302362 0.816878 0.084 Uiso 1 1 calc GR
C29 C 0.9216(3) 0.6015(7) 0.9130(2) 0.0522(10) Uani 1 1 d .
H29A H 0.979432 0.642698 0.894955 0.078 Uiso 1 1 calc GR
H29B H 0.952856 0.546377 0.970605 0.078 Uiso 1 1 calc GR
H29C H 0.876854 0.716223 0.912766 0.078 Uiso 1 1 calc GR
O8 O 0.8335(2) 0.9735(4) 0.64137(18) 0.0446(6) Uani 1 1 d .
H8A H 0.898(4) 1.006(9) 0.670(3) 0.072(16) Uiso 1 1 d .
H8B H 0.785(4) 1.075(9) 0.649(3) 0.082(17) Uiso 1 1 d .

loop_
_atom_site_aniso_label
_atom_site_aniso_U_11
_atom_site_aniso_U_22
_atom_site_aniso_U_33
_atom_site_aniso_U_23
_atom_site_aniso_U_13
_atom_site_aniso_U_12
O1 0.0359(12) 0.0349(12) 0.0281(11) 0.0057(9) 0.0114(10) 0.0063(9)
O2 0.0314(11) 0.0397(13) 0.0265(11) -0.0025(9) 0.0101(9) -0.0085(9)
O3 0.0299(14) 0.0619(18) 0.076(2) 0.0033(15) 0.0224(13) 0.0045(12)
O4 0.091(2) 0.0501(18) 0.077(2) -0.0038(16) 0.0470(19) 0.0181(17)
O5 0.0618(19) 0.065(2) 0.076(2) -0.0208(17) 0.0343(17) -0.0094(16)
O6 0.0406(13) 0.0329(13) 0.0319(12) 0.0018(9) 0.0101(10) -0.0038(10)
O7 0.0422(13) 0.0401(14) 0.0245(12) -0.0012(9) 0.0086(10) -0.0062(10)
N1 0.0264(13) 0.0371(15) 0.0371(15) 0.0046(12) 0.0122(12) 0.0001(11)
N2 0.0366(14) 0.0287(14) 0.0277(14) -0.0011(11) 0.0092(11) -0.0041(11)
N3 0.066(2) 0.0432(18) 0.058(2) 0.0002(16) 0.0432(19) 0.0005(16)
C1 0.0257(15) 0.0308(16) 0.0335(17) 0.0061(13) 0.0116(13) 0.0001(12)
C2 0.0285(16) 0.0294(16) 0.0296(16) 0.0021(13) 0.0123(13) -0.0015(12)
C3 0.0347(16) 0.0299(16) 0.0328(17) 0.0016(13) 0.0134(13) 0.0020(13)
C4 0.0379(18) 0.0327(18) 0.0382(18) 0.0068(14) 0.0146(15) 0.0041(14)
C5 0.0369(17) 0.0301(17) 0.0299(16) 0.0072(12) 0.0115(14) -0.0062(13)
C6 0.0299(17) 0.0421(19) 0.0324(18) 0.0116(14) 0.0072(14) -0.0025(13)
C7 0.0317(17) 0.053(2) 0.046(2) 0.0118(18) 0.0091(15) -0.0072(16)
C8 0.039(2) 0.055(2) 0.047(2) 0.0073(18) 0.0022(17) -0.0191(17)
C9 0.054(2) 0.044(2) 0.044(2) -0.0012(17) 0.0084(19) -0.0159(18)
C10 0.047(2) 0.0362(19) 0.039(2) 0.0009(15) 0.0109(16) -0.0077(16)
C11 0.0279(15) 0.0270(16) 0.0278(16) 0.0010(12) 0.0117(13) 0.0013(11)
C12 0.0287(16) 0.0267(16) 0.0306(17) -0.0012(12) 0.0131(13) 0.0003(12)
C13 0.0311(16) 0.0277(16) 0.0273(16) -0.0010(12) 0.0113(13) 0.0030(12)
C14 0.0348(17) 0.0295(17) 0.0313(17) 0.0022(12) 0.0154(14) -0.0013(12)
C15 0.0320(16) 0.0276(16) 0.0341(17) -0.0014(12) 0.0146(14) -0.0060(12)
C16 0.0289(16) 0.0304(16) 0.0265(16) -0.0023(12) 0.0100(13) 0.0026(12)
C17 0.0314(17) 0.0322(17) 0.0321(17) -0.0036(13) 0.0101(14) -0.0042(12)
C18 0.0313(18) 0.0404(19) 0.046(2) 0.0108(15) 0.0195(15) 0.0036(14)
C19 0.0366(18) 0.0387(19) 0.0408(19) 0.0117(14) 0.0235(16) 0.0082(14)
C20 0.0432(19) 0.0362(18) 0.0405(19) 0.0086(15) 0.0244(16) 0.0088(15)
C21 0.0440(19) 0.042(2) 0.0412(19) 0.0048(15) 0.0254(16) 0.0050(15)
C22 0.053(2) 0.0366(19) 0.048(2) 0.0064(15) 0.0365(18) 0.0019(15)
C23 0.051(2) 0.038(2) 0.059(2) 0.0120(17) 0.033(2) 0.0120(16)
C24 0.044(2) 0.046(2) 0.051(2) 0.0125(17) 0.0240(18) 0.0107(16)
C25 0.0302(16) 0.0332(18) 0.0281(16) -0.0017(13) 0.0106(13) 0.0015(13)
C26 0.0382(18) 0.049(2) 0.0240(16) 0.0021(14) 0.0077(14) 0.0054(16)
C27 0.059(2) 0.054(2) 0.038(2) -0.0005(17) 0.0242(18) -0.0060(18)
C28 0.051(2) 0.067(3) 0.037(2) -0.0023(18) 0.0026(18) 0.023(2)
C29 0.046(2) 0.073(3) 0.0315(19) -0.0103(18) 0.0079(16) -0.0069(19)
O8 0.0403(15) 0.0382(14) 0.0541(16) -0.0090(12) 0.0166(13) -0.0069(12)

loop_
_atom_type_symbol
_atom_type_description
_atom_type_scat_dispersion_real
_atom_type_scat_dispersion_imag
_atom_type_scat_source
C C 0.0181 0.0091 'International Tables Vol C Tables 4.2.6.8 and 6.1.1.4'
H H 0.0000 0.0000 'International Tables Vol C Tables 4.2.6.8 and 6.1.1.4'
N N 0.0311 0.0180 'International Tables Vol C Tables 4.2.6.8 and 6.1.1.4'
O O 0.0492 0.0322 'International Tables Vol C Tables 4.2.6.8 and 6.1.1.4'

loop_
_geom_angle_atom_site_label_1
_geom_angle_atom_site_label_2
_geom_angle_atom_site_label_3
_geom_angle
C1 O1 C4 110.2(2)
C16 O2 C17 117.2(2)
C25 O7 C26 121.0(3)
C6 N1 C1 109.2(3)
C18 N1 C1 126.6(3)
C18 N1 C6 124.0(3)
C13 N2 H2 116.9
C25 N2 H2 116.9
C25 N2 C13 126.2(3)
O4 N3 C22 117.3(4)
O5 N3 O4 123.8(4)
O5 N3 C22 118.9(3)
O1 C1 N1 111.2(2)
O1 C1 H1 111.2
O1 C1 C2 106.8(2)
N1 C1 H1 111.2
N1 C1 C2 105.1(3)
C2 C1 H1 111.2
C3 C2 C1 103.2(2)
C5 C2 C1 101.7(2)
C5 C2 C3 109.9(3)
C5 C2 C11 113.6(3)
C11 C2 C1 114.2(3)
C11 C2 C3 113.2(2)
C2 C3 H3A 111.4
C2 C3 H3B 111.4
H3A C3 H3B 109.3
C4 C3 C2 101.9(3)
C4 C3 H3A 111.4
C4 C3 H3B 111.4
O1 C4 C3 104.7(2)
O1 C4 H4A 110.8
O1 C4 H4B 110.8
C3 C4 H4A 110.8
C3 C4 H4B 110.8
H4A C4 H4B 108.9
C6 C5 C2 110.5(3)
C10 C5 C2 129.3(3)
C10 C5 C6 120.1(3)
C5 C6 N1 109.0(3)
C7 C6 N1 130.1(4)
C7 C6 C5 120.7(3)
C6 C7 H7 121.1
C8 C7 C6 117.7(4)
C8 C7 H7 121.1
C7 C8 H8 119.1
C9 C8 C7 121.9(4)
C9 C8 H8 119.1
C8 C9 H9 120.1
C8 C9 C10 119.8(4)
C10 C9 H9 120.1
C5 C10 C9 119.7(4)
C5 C10 H10 120.2
C9 C10 H10 120.2
C12 C11 C2 120.9(3)
C12 C11 C16 117.8(3)
C16 C11 C2 121.2(3)
C11 C12 H12 119.0
C11 C12 C13 122.1(3)
C13 C12 H12 119.0
C12 C13 N2 116.0(3)
C14 C13 N2 124.6(3)
C14 C13 C12 119.3(3)
C13 C14 H14 120.4
C13 C14 C15 119.3(3)
C15 C14 H14 120.4
C14 C15 H15 119.5
C16 C15 C14 121.1(3)
C16 C15 H15 119.5
O2 C16 C11 116.2(3)
C15 C16 O2 123.4(3)
C15 C16 C11 120.5(3)
O2 C17 H17A 109.5
O2 C17 H17B 109.5
O2 C17 H17C 109.5
H17A C17 H17B 109.5
H17A C17 H17C 109.5
H17B C17 H17C 109.5
O3 C18 N1 120.6(3)
O3 C18 C19 118.6(3)
N1 C18 C19 120.7(3)
C20 C19 C18 125.9(3)
C24 C19 C18 115.2(3)
C24 C19 C20 118.8(4)
C19 C20 H20 119.7
C21 C20 C19 120.7(3)
C21 C20 H20 119.7
C20 C21 H21 120.9
C20 C21 C22 118.2(4)
C22 C21 H21 120.9
C21 C22 N3 118.2(4)
C23 C22 N3 119.2(3)
C23 C22 C21 122.6(4)
C22 C23 H23 120.7
C22 C23 C24 118.7(3)
C24 C23 H23 120.7
C19 C24 H24 119.5
C23 C24 C19 121.1(4)
C23 C24 H24 119.5
O6 C25 O7 125.4(3)
O6 C25 N2 125.7(3)
O7 C25 N2 109.0(3)
O7 C26 C27 109.8(3)
O7 C26 C28 109.8(3)
O7 C26 C29 101.9(3)
C28 C26 C27 112.9(4)
C29 C26 C27 110.1(3)
C29 C26 C28 111.7(3)
C26 C27 H27A 109.5
C26 C27 H27B 109.5
C26 C27 H27C 109.5
H27A C27 H27B 109.5
H27A C27 H27C 109.5
H27B C27 H27C 109.5
C26 C28 H28A 109.5
C26 C28 H28B 109.5
C26 C28 H28C 109.5
H28A C28 H28B 109.5
H28A C28 H28C 109.5
H28B C28 H28C 109.5
C26 C29 H29A 109.5
C26 C29 H29B 109.5
C26 C29 H29C 109.5
H29A C29 H29B 109.5
H29A C29 H29C 109.5
H29B C29 H29C 109.5
H8A O8 H8B 109(5)

loop_
_geom_bond_atom_site_label_1
_geom_bond_atom_site_label_2
_geom_bond_distance
O1 C1 1.421(4)
O1 C4 1.446(4)
O2 C16 1.382(4)
O2 C17 1.431(4)
O3 C18 1.231(4)
O4 N3 1.228(5)
O5 N3 1.218(5)
O6 C25 1.223(4)
O7 C25 1.343(4)
O7 C26 1.482(4)
N1 C1 1.470(4)
N1 C6 1.421(5)
N1 C18 1.366(5)
N2 H2 0.8600
N2 C13 1.419(4)
N2 C25 1.350(4)
N3 C22 1.472(5)
C1 H1 0.9800
C1 C2 1.551(4)
C2 C3 1.539(4)
C2 C5 1.516(4)
C2 C11 1.536(4)
C3 H3A 0.9700
C3 H3B 0.9700
C3 C4 1.523(5)
C4 H4A 0.9700
C4 H4B 0.9700
C5 C6 1.402(5)
C5 C10 1.379(5)
C6 C7 1.394(5)
C7 H7 0.9300
C7 C8 1.388(6)
C8 H8 0.9300
C8 C9 1.383(7)
C9 H9 0.9300
C9 C10 1.387(5)
C10 H10 0.9300
C11 C12 1.386(4)
C11 C16 1.403(4)
C12 H12 0.9300
C12 C13 1.403(4)
C13 C14 1.380(4)
C14 H14 0.9300
C14 C15 1.398(5)
C15 H15 0.9300
C15 C16 1.380(4)
C17 H17A 0.9600
C17 H17B 0.9600
C17 H17C 0.9600
C18 C19 1.497(5)
C19 C20 1.400(5)
C19 C24 1.392(5)
C20 H20 0.9300
C20 C21 1.383(5)
C21 H21 0.9300
C21 C22 1.385(5)
C22 C23 1.370(6)
C23 H23 0.9300
C23 C24 1.376(6)
C24 H24 0.9300
C26 C27 1.518(5)
C26 C28 1.515(5)
C26 C29 1.508(5)
C27 H27A 0.9600
C27 H27B 0.9600
C27 H27C 0.9600
C28 H28A 0.9600
C28 H28B 0.9600
C28 H28C 0.9600
C29 H29A 0.9600
C29 H29B 0.9600
C29 H29C 0.9600
O8 H8A 0.83(5)
O8 H8B 0.97(6)

loop_
_geom_hbond_atom_site_label_D
_geom_hbond_atom_site_label_H
_geom_hbond_atom_site_label_A
_geom_hbond_distance_DH
_geom_hbond_distance_HA
_geom_hbond_distance_DA
_geom_hbond_angle_DHA
_geom_hbond_site_symmetry_A
N2 H2 O8 0.86 1.99 2.835(4) 168.6 .
O8 H8A O3 0.83(5) 2.01(5) 2.836(4) 175(5) 2_756
O8 H8B O6 0.97(6) 1.92(6) 2.872(4) 168(5) 1_565

loop_
_geom_torsion_atom_site_label_1
_geom_torsion_atom_site_label_2
_geom_torsion_atom_site_label_3
_geom_torsion_atom_site_label_4
_geom_torsion
O1 C1 C2 C3 16.0(3)
O1 C1 C2 C5 -97.9(3)
O1 C1 C2 C11 139.3(3)
O3 C18 C19 C20 -144.1(4)
O3 C18 C19 C24 31.8(5)
O4 N3 C22 C21 166.1(3)
O4 N3 C22 C23 -12.9(5)
O5 N3 C22 C21 -13.7(5)
O5 N3 C22 C23 167.3(3)
N1 C1 C2 C3 134.1(3)
N1 C1 C2 C5 20.2(3)
N1 C1 C2 C11 -102.5(3)
N1 C6 C7 C8 174.0(3)
N1 C18 C19 C20 36.3(5)
N1 C18 C19 C24 -147.7(3)
N2 C13 C14 C15 175.8(3)
N3 C22 C23 C24 179.1(3)
C1 O1 C4 C3 -27.9(3)
C1 N1 C6 C5 11.0(4)
C1 N1 C6 C7 -165.5(3)
C1 N1 C18 O3 -174.0(3)
C1 N1 C18 C19 5.5(5)
C1 C2 C3 C4 -31.4(3)
C1 C2 C5 C6 -14.6(3)
C1 C2 C5 C10 162.2(3)
C1 C2 C11 C12 125.6(3)
C1 C2 C11 C16 -57.6(4)
C2 C3 C4 O1 36.4(3)
C2 C5 C6 N1 3.1(4)
C2 C5 C6 C7 180.0(3)
C2 C5 C10 C9 -177.6(3)
C2 C11 C12 C13 176.0(3)
C2 C11 C16 O2 5.2(4)
C2 C11 C16 C15 -175.8(3)
C3 C2 C5 C6 -123.4(3)
C3 C2 C5 C10 53.4(4)
C3 C2 C11 C12 -116.7(3)
C3 C2 C11 C16 60.1(4)
C4 O1 C1 N1 -106.9(3)
C4 O1 C1 C2 7.2(3)
C5 C2 C3 C4 76.4(3)
C5 C2 C11 C12 9.6(4)
C5 C2 C11 C16 -173.6(3)
C5 C6 C7 C8 -2.2(5)
C6 N1 C1 O1 95.2(3)
C6 N1 C1 C2 -19.9(3)
C6 N1 C18 O3 0.5(5)
C6 N1 C18 C19 180.0(3)
C6 C5 C10 C9 -1.1(5)
C6 C7 C8 C9 -0.1(6)
C7 C8 C9 C10 1.8(6)
C8 C9 C10 C5 -1.2(6)
C10 C5 C6 N1 -174.1(3)
C10 C5 C6 C7 2.8(5)
C11 C2 C3 C4 -155.4(3)
C11 C2 C5 C6 108.5(3)
C11 C2 C5 C10 -74.6(4)
C11 C12 C13 N2 -175.5(3)
C11 C12 C13 C14 0.0(5)
C12 C11 C16 O2 -177.9(3)
C12 C11 C16 C15 1.1(4)
C12 C13 C14 C15 0.7(4)
C13 N2 C25 O6 5.3(5)
C13 N2 C25 O7 -173.6(3)
C13 C14 C15 C16 -0.5(5)
C14 C15 C16 O2 178.5(3)
C14 C15 C16 C11 -0.4(5)
C16 C11 C12 C13 -0.9(4)
C17 O2 C16 C11 -170.4(3)
C17 O2 C16 C15 10.6(4)
C18 N1 C1 O1 -89.6(4)
C18 N1 C1 C2 155.2(3)
C18 N1 C6 C5 -164.3(3)
C18 N1 C6 C7 19.1(5)
C18 C19 C20 C21 177.1(3)
C18 C19 C24 C23 -178.3(3)
C19 C20 C21 C22 0.2(5)
C20 C19 C24 C23 -2.1(5)
C20 C21 C22 N3 -179.9(3)
C20 C21 C22 C23 -0.9(5)
C21 C22 C23 C24 0.2(5)
C22 C23 C24 C19 1.4(6)
C24 C19 C20 C21 1.3(5)
C25 O7 C26 C27 -68.8(4)
C25 O7 C26 C28 55.9(4)
C25 O7 C26 C29 174.5(3)
C25 N2 C13 C12 -162.3(3)
C25 N2 C13 C14 22.4(5)
C26 O7 C25 O6 8.8(5)
C26 O7 C25 N2 -172.3(3)
